data_7028016
loop_
_publ_author_name
'Steed, Jonathan W.'
'McCool, Brian J.'
'Junk, Peter C.'

_publ_section_title
;
 Hydrogen bonded polymers and oligomers from metal salts and 18-crown-6
;
_journal_issue 20
_journal_name_full 'Journal of the Chemical Society, Dalton Transactions'
_journal_page_first 3417
_journal_paper_doi 10.1039/a805492d
_journal_year 1998
_chemical_formula_sum 'C18 H42 Cl2 Cu O20'
_chemical_formula_weight 712.96
_chemical_name_systematic
; 
 ? 
;
_space_group_IT_number 14
_symmetry_cell_setting monoclinic
_symmetry_space_group_name_Hall '-P 2yn'
_symmetry_space_group_name_H-M 'P 1 21/n 1'
_atom_sites_solution_hydrogens geom
_atom_sites_solution_primary direct
_atom_sites_solution_secondary difmap
_audit_creation_method SHELXL-97
_cell_angle_alpha 90.00
_cell_angle_beta 111.827(2)
_cell_angle_gamma 90.00
_cell_formula_units_Z 4
_cell_length_a 11.8287(17)
_cell_length_b 19.219(3)
_cell_length_c 13.9886(17)
_cell_measurement_reflns_used n/a
_cell_measurement_temperature 103(2)
_cell_measurement_theta_max n/a
_cell_measurement_theta_min n/a
_cell_volume 2952.1(7)
_computing_cell_refinement Denzo-SMN
_computing_data_reduction Denzo-SMN
_computing_molecular_graphics RES2INS
_computing_structure_refinement 'SHELXL-97 (Sheldrick, 1997)'
_computing_structure_solution 'SHELXS-97 (Sheldrick, 1990)'
_diffrn_ambient_temperature 103(2)
_diffrn_measured_fraction_theta_full 0.859
_diffrn_measured_fraction_theta_max 0.859
_diffrn_measurement_device_type KappaCCD
_diffrn_measurement_method '2o phi scans'
_diffrn_radiation_monochromator graphite
_diffrn_radiation_source 'fine-focus sealed tube'
_diffrn_radiation_type MoK\a
_diffrn_radiation_wavelength 0.71070
_diffrn_reflns_av_R_equivalents 0.057
_diffrn_reflns_av_sigmaI/netI 0.0986
_diffrn_reflns_limit_h_max 14
_diffrn_reflns_limit_h_min -14
_diffrn_reflns_limit_k_max 21
_diffrn_reflns_limit_k_min -22
_diffrn_reflns_limit_l_max 16
_diffrn_reflns_limit_l_min -16
_diffrn_reflns_number 19780
_diffrn_reflns_theta_full 25.00
_diffrn_reflns_theta_max 25.00
_diffrn_reflns_theta_min 3.72
_diffrn_standards_decay_% 0
_diffrn_standards_interval_count n/a
_diffrn_standards_interval_time n/a
_diffrn_standards_number n/a
_exptl_absorpt_coefficient_mu 1.005
_exptl_absorpt_correction_type Scalepack
_exptl_crystal_colour blue
_exptl_crystal_density_diffrn 1.604
_exptl_crystal_density_method 'not measured'
_exptl_crystal_description needle
_exptl_crystal_F_000 1492
_exptl_crystal_size_max 0.4
_exptl_crystal_size_mid 0.4
_exptl_crystal_size_min 0.15
_refine_diff_density_max 0.568
_refine_diff_density_min -0.752
_refine_diff_density_rms 0.082
_refine_ls_extinction_method none
_refine_ls_goodness_of_fit_ref 1.102
_refine_ls_hydrogen_treatment mixed
_refine_ls_matrix_type full
_refine_ls_number_parameters 389
_refine_ls_number_reflns 4612
_refine_ls_number_restraints 0
_refine_ls_restrained_S_all 1.102
_refine_ls_R_factor_all 0.0606
_refine_ls_R_factor_gt 0.0519
_refine_ls_shift/su_max 0.000
_refine_ls_shift/su_mean 0.000
_refine_ls_structure_factor_coef Fsqd
_refine_ls_weighting_details 'w=1/[\s^2^(Fo^2^)+(0.0000P)^2^+3.5740P] where P=(Fo^2^+2Fc^2^)/3'
_refine_ls_weighting_scheme calc
_refine_ls_wR_factor_gt 0.1320
_refine_ls_wR_factor_ref 0.1390
_reflns_number_gt 3981
_reflns_number_total 4612
_reflns_threshold_expression >2sigma(I)
_cod_data_source_file d805492sup1.cif
_cod_data_source_block cuclo18
_cod_depositor_comments
;
The following automatic conversions were performed:

'_refine_ls_weighting_scheme' value 'calc
w=1/[\s^2^(Fo^2^)+(0.0000P)^2^+3.5740P] where P=(Fo^2^+2Fc^2^)/3' was
changed to 'calc'. New tag '_refine_ls_weighting_details' was
created. The value of the new tag was set to
'w=1/[\s^2^(Fo^2^)+(0.0000P)^2^+3.5740P] where P=(Fo^2^+2Fc^2^)/3'.

Automatic conversion script
Id: cif_fix_values 3143 2015-03-26 13:38:13Z robertas 
;
_cod_original_cell_volume 2952.2(7)
_cod_original_sg_symbol_H-M P21/n
_cod_database_code 7028016

loop_
_symmetry_equiv_pos_as_xyz
'x, y, z'
'-x+1/2, y+1/2, -z+1/2'
'-x, -y, -z'
'x-1/2, -y-1/2, z-1/2'

loop_
_atom_site_label
_atom_site_type_symbol
_atom_site_fract_x
_atom_site_fract_y
_atom_site_fract_z
_atom_site_U_iso_or_equiv
_atom_site_adp_type
_atom_site_occupancy
_atom_site_calc_flag
_atom_site_refinement_flags
_atom_site_disorder_assembly
_atom_site_disorder_group
Cu1 Cu 0.49438(4) 0.02151(2) 0.24484(3) 0.02228(16) Uani 1 d . . .
Cl1 Cl 0.97467(9) 0.17065(5) 0.46235(7) 0.0336(2) Uani 1 d . . .
Cl2 Cl 0.96749(8) 0.14928(4) -0.08627(7) 0.0270(2) Uani 1 d . . .
O1 O 0.5328(2) 0.04391(12) 0.12392(18) 0.0257(5) Uani 1 d . . .
H12 H 0.6149 0.0184 0.1387 0.031 Uiso 1 d R . .
H11 H 0.5604 0.0901 0.1386 0.031 Uiso 1 d R . .
O2 O 0.4663(2) -0.00090(12) 0.36827(18) 0.0261(5) Uani 1 d . . .
H22 H 0.4141 0.0162 0.3856 0.031 Uiso 1 d R . .
H21 H 0.4605 -0.0429 0.3829 0.031 Uiso 1 d R . .
O3 O 0.6540(2) 0.05733(13) 0.33469(19) 0.0307(6) Uani 1 d . . .
H32 H 0.6608 0.0632 0.3930 0.037 Uiso 1 d R . .
H31 H 0.7167 0.0704 0.3164 0.037 Uiso 1 d R . .
O4 O 0.9132(3) 0.10609(15) 0.4269(2) 0.0437(8) Uani 1 d . . .
O5 O 1.0729(3) 0.15966(18) 0.5591(3) 0.0664(12) Uani 1 d . . .
O6 O 1.0194(3) 0.19501(16) 0.3850(3) 0.0577(10) Uani 1 d . . .
O7 O 0.8897(3) 0.22077(16) 0.4731(2) 0.0452(8) Uani 1 d . . .
O8 O 0.9395(3) 0.08146(15) -0.1329(3) 0.0488(8) Uani 1 d . . .
O9 O 0.9599(3) 0.14820(15) 0.0143(2) 0.0393(7) Uani 1 d . . .
O10 O 1.0884(3) 0.16980(15) -0.0764(2) 0.0379(7) Uani 1 d . . .
O11 O 0.8803(3) 0.19852(15) -0.1499(2) 0.0448(8) Uani 1 d . . .
O1A O 0.3284(2) -0.01564(12) 0.15222(19) 0.0265(6) Uani 1 d . . .
O2A O 0.3674(2) 0.12289(12) 0.20893(19) 0.0266(6) Uani 1 d . . .
O3A O 0.5796(2) 0.18050(12) 0.1647(2) 0.0298(6) Uani 1 d . . .
O4A O 0.7771(3) 0.09656(13) 0.2001(2) 0.0326(6) Uani 1 d . . .
O5A O 0.7338(3) -0.03969(15) 0.1614(3) 0.0569(10) Uani 1 d . . .
O6A O 0.5328(2) -0.10107(13) 0.2124(2) 0.0311(6) Uani 1 d . . .
C1A C 0.2431(4) 0.03686(18) 0.0922(3) 0.0314(9) Uani 1 d . . .
H1A2 H 0.1602 0.0170 0.0609 0.038 Uiso 1 calc R . .
H1A1 H 0.2680 0.0546 0.0365 0.038 Uiso 1 calc R . .
C2A C 0.2454(3) 0.09424(19) 0.1654(3) 0.0309(9) Uani 1 d . . .
H2A2 H 0.1870 0.1311 0.1286 0.037 Uiso 1 calc R . .
H2A1 H 0.2211 0.0759 0.2211 0.037 Uiso 1 calc R . .
C3A C 0.3754(4) 0.18831(18) 0.1617(3) 0.0306(9) Uani 1 d . . .
H3A2 H 0.3184 0.2220 0.1731 0.037 Uiso 1 calc R . .
H3A1 H 0.3513 0.1817 0.0866 0.037 Uiso 1 calc R . .
C4A C 0.5026(4) 0.21677(18) 0.2061(3) 0.0304(8) Uani 1 d . . .
H4A2 H 0.5016 0.2669 0.1897 0.037 Uiso 1 calc R . .
H4A1 H 0.5350 0.2117 0.2819 0.037 Uiso 1 calc R . .
C5A C 0.7003(4) 0.20888(19) 0.2050(3) 0.0335(9) Uani 1 d . . .
H5A2 H 0.7318 0.2083 0.2812 0.040 Uiso 1 calc R . .
H5A1 H 0.6990 0.2577 0.1822 0.040 Uiso 1 calc R . .
C6A C 0.7814(4) 0.16637(19) 0.1673(3) 0.0356(9) Uani 1 d . . .
H6A2 H 0.7526 0.1685 0.0913 0.043 Uiso 1 calc R . .
H6A1 H 0.8659 0.1843 0.1964 0.043 Uiso 1 calc R . .
C7A C 0.8708(4) 0.0533(2) 0.1910(3) 0.0392(10) Uani 1 d . . .
H7A2 H 0.9519 0.0716 0.2345 0.047 Uiso 1 calc R . .
H7A1 H 0.8653 0.0522 0.1187 0.047 Uiso 1 calc R . .
C8A C 0.8541(5) -0.0168(3) 0.2249(4) 0.0522(14) Uani 1 d . . .
H8A2 H 0.9159 -0.0489 0.2175 0.063 Uiso 1 calc R . .
H8A1 H 0.8632 -0.0161 0.2981 0.063 Uiso 1 calc R . .
C9A C 0.7326(8) -0.1090(3) 0.2012(7) 0.032(2) Uani 0.634(14) d P A 1
H9A2 H 0.7586 -0.1082 0.2771 0.038 Uiso 0.634(14) calc PR A 1
H9A1 H 0.7873 -0.1403 0.1822 0.038 Uiso 0.634(14) calc PR A 1
C10A C 0.6035(7) -0.1320(3) 0.1521(7) 0.030(2) Uani 0.634(14) d P A 1
H10B H 0.5988 -0.1834 0.1527 0.036 Uiso 0.634(14) calc PR A 1
H10A H 0.5689 -0.1160 0.0797 0.036 Uiso 0.634(14) calc PR A 1
C11A C 0.4127(3) -0.12888(18) 0.1649(3) 0.0292(8) Uani 1 d . . .
H11B H 0.3797 -0.1407 0.2184 0.035 Uiso 1 calc R . .
H11A H 0.4154 -0.1720 0.1271 0.035 Uiso 1 calc R . .
C12A C 0.3312(3) -0.07625(17) 0.0915(3) 0.0272(8) Uani 1 d . . .
H12B H 0.3637 -0.0638 0.0380 0.033 Uiso 1 calc R . .
H12A H 0.2482 -0.0954 0.0572 0.033 Uiso 1 calc R . .
O1B O 0.2884(2) -0.06811(12) 0.45739(19) 0.0270(6) Uani 1 d . . .
O2B O 0.4858(2) -0.13605(12) 0.42566(19) 0.0286(6) Uani 1 d . . .
O3B O 0.6987(2) -0.07452(12) 0.5863(2) 0.0294(6) Uani 1 d . . .
C1B C 0.2805(4) -0.13675(18) 0.4142(3) 0.0319(9) Uani 1 d . . .
H1B2 H 0.2563 -0.1337 0.3386 0.038 Uiso 1 calc R . .
H1B1 H 0.2184 -0.1644 0.4292 0.038 Uiso 1 calc R . .
C2B C 0.4032(4) -0.17111(19) 0.4612(3) 0.0334(9) Uani 1 d . . .
H2B2 H 0.4324 -0.1685 0.5373 0.040 Uiso 1 calc R . .
H2B1 H 0.3971 -0.2207 0.4410 0.040 Uiso 1 calc R . .
C3B C 0.6061(4) -0.16648(19) 0.4612(3) 0.0334(9) Uani 1 d . . .
H3B2 H 0.6490 -0.1503 0.4165 0.040 Uiso 1 calc R . .
H3B1 H 0.5984 -0.2177 0.4546 0.040 Uiso 1 calc R . .
C4B C 0.6811(4) -0.14839(18) 0.5707(3) 0.0344(9) Uani 1 d . . .
H4B2 H 0.6403 -0.1665 0.6158 0.041 Uiso 1 calc R . .
H4B1 H 0.7615 -0.1714 0.5907 0.041 Uiso 1 calc R . .
C5B C 0.7938(4) -0.0462(2) 0.5585(3) 0.0326(9) Uani 1 d . . .
H5B2 H 0.7692 -0.0468 0.4827 0.039 Uiso 1 calc R . .
H5B1 H 0.8686 -0.0745 0.5890 0.039 Uiso 1 calc R . .
C6B C 0.8178(4) 0.02706(18) 0.5976(3) 0.0301(8) Uani 1 d . . .
H6B2 H 0.8345 0.0282 0.6724 0.036 Uiso 1 calc R . .
H6B1 H 0.8896 0.0460 0.5862 0.036 Uiso 1 calc R . .
C9C C 0.6749(14) -0.1164(5) 0.1338(12) 0.030(4) Uani 0.366(14) d P A 2
H9C1 H 0.6033 -0.1161 0.0682 0.036 Uiso 0.366(14) calc PR A 2
H9C2 H 0.7353 -0.1504 0.1286 0.036 Uiso 0.366(14) calc PR A 2
C10C C 0.6380(11) -0.1332(5) 0.2239(11) 0.028(3) Uani 0.366(14) d P A 2
H10C H 0.6281 -0.1841 0.2280 0.033 Uiso 0.366(14) calc PR A 2
H10D H 0.7026 -0.1177 0.2888 0.033 Uiso 0.366(14) calc PR A 2

loop_
_atom_site_aniso_label
_atom_site_aniso_U_11
_atom_site_aniso_U_22
_atom_site_aniso_U_33
_atom_site_aniso_U_23
_atom_site_aniso_U_13
_atom_site_aniso_U_12
Cu1 0.0243(3) 0.0213(2) 0.0187(3) 0.00077(14) 0.0050(2) -0.00062(15)
Cl1 0.0304(5) 0.0347(5) 0.0336(5) -0.0080(3) 0.0095(4) -0.0013(4)
Cl2 0.0291(5) 0.0261(5) 0.0247(5) 0.0000(3) 0.0087(4) -0.0005(3)
O1 0.0314(14) 0.0229(12) 0.0219(13) 0.0007(9) 0.0088(11) -0.0013(10)
O2 0.0292(14) 0.0223(12) 0.0261(14) 0.0039(9) 0.0096(11) 0.0017(10)
O3 0.0275(15) 0.0462(16) 0.0189(13) -0.0021(10) 0.0094(12) -0.0075(11)
O4 0.0444(19) 0.0414(17) 0.0396(17) -0.0055(12) 0.0092(15) -0.0141(13)
O5 0.056(2) 0.066(2) 0.044(2) -0.0261(16) -0.0200(18) 0.0214(17)
O6 0.059(2) 0.0413(18) 0.091(3) 0.0118(16) 0.050(2) 0.0060(15)
O7 0.0431(19) 0.0516(19) 0.0403(18) -0.0081(13) 0.0150(15) 0.0144(14)
O8 0.063(2) 0.0297(15) 0.061(2) -0.0164(13) 0.0309(18) -0.0112(14)
O9 0.0382(18) 0.0546(18) 0.0250(15) -0.0015(11) 0.0119(14) -0.0048(13)
O10 0.0304(16) 0.0473(17) 0.0375(17) -0.0020(12) 0.0145(14) -0.0062(12)
O11 0.0413(18) 0.0426(17) 0.0414(19) 0.0119(12) 0.0048(15) 0.0122(13)
O1A 0.0272(14) 0.0247(13) 0.0224(13) -0.0012(9) 0.0033(12) 0.0007(9)
O2A 0.0287(14) 0.0217(12) 0.0257(14) 0.0045(9) 0.0058(11) 0.0022(9)
O3A 0.0332(15) 0.0234(13) 0.0279(14) -0.0012(9) 0.0057(12) -0.0021(10)
O4A 0.0320(16) 0.0362(15) 0.0298(15) 0.0026(10) 0.0117(13) 0.0036(11)
O5A 0.069(3) 0.0268(15) 0.104(3) 0.0188(16) 0.065(2) 0.0150(14)
O6A 0.0272(15) 0.0328(14) 0.0308(15) 0.0035(10) 0.0078(13) -0.0007(10)
C1A 0.029(2) 0.0288(19) 0.030(2) 0.0040(14) 0.0040(18) 0.0041(14)
C2A 0.025(2) 0.032(2) 0.031(2) 0.0046(14) 0.0045(17) 0.0043(14)
C3A 0.040(2) 0.0208(17) 0.029(2) 0.0045(13) 0.0104(18) 0.0027(14)
C4A 0.040(2) 0.0228(18) 0.026(2) 0.0007(13) 0.0098(18) 0.0044(15)
C5A 0.035(2) 0.030(2) 0.030(2) -0.0048(14) 0.0054(18) -0.0073(15)
C6A 0.039(2) 0.031(2) 0.036(2) -0.0019(15) 0.013(2) -0.0074(16)
C7A 0.032(2) 0.057(3) 0.026(2) -0.0001(17) 0.0070(19) 0.0092(18)
C8A 0.059(3) 0.066(3) 0.051(3) 0.028(2) 0.043(3) 0.035(2)
C9A 0.038(4) 0.027(3) 0.034(5) 0.006(3) 0.018(4) 0.008(3)
C10A 0.036(4) 0.023(3) 0.036(6) -0.002(2) 0.020(4) 0.000(3)
C11A 0.031(2) 0.0252(18) 0.029(2) -0.0044(13) 0.0080(17) -0.0059(14)
C12A 0.028(2) 0.0268(18) 0.0232(19) -0.0064(13) 0.0052(17) -0.0007(14)
O1B 0.0294(14) 0.0243(13) 0.0244(14) -0.0025(9) 0.0066(12) -0.0021(10)
O2B 0.0300(14) 0.0254(13) 0.0284(14) 0.0048(9) 0.0087(12) 0.0013(10)
O3B 0.0329(15) 0.0238(13) 0.0330(15) 0.0001(10) 0.0138(12) 0.0003(10)
C1B 0.035(2) 0.0252(19) 0.035(2) -0.0078(14) 0.0132(18) -0.0079(15)
C2B 0.042(2) 0.0235(19) 0.038(2) 0.0010(14) 0.018(2) -0.0032(15)
C3B 0.035(2) 0.0282(19) 0.036(2) -0.0012(15) 0.0129(19) 0.0044(15)
C4B 0.036(2) 0.0241(19) 0.037(2) 0.0029(14) 0.0072(19) 0.0022(15)
C5B 0.033(2) 0.035(2) 0.032(2) 0.0066(15) 0.0137(18) 0.0069(16)
C6B 0.027(2) 0.031(2) 0.029(2) 0.0052(14) 0.0063(18) 0.0001(14)
C9C 0.041(8) 0.015(5) 0.035(9) -0.001(4) 0.016(7) 0.004(4)
C10C 0.039(7) 0.024(5) 0.021(8) 0.006(4) 0.013(6) 0.010(4)

loop_
_atom_type_symbol
_atom_type_description
_atom_type_scat_dispersion_real
_atom_type_scat_dispersion_imag
_atom_type_scat_source
C C 0.0033 0.0016 'International Tables Vol C Tables 4.2.6.8 and 6.1.1.4'
H H 0.0000 0.0000 'International Tables Vol C Tables 4.2.6.8 and 6.1.1.4'
O O 0.0106 0.0060 'International Tables Vol C Tables 4.2.6.8 and 6.1.1.4'
Cl Cl 0.1484 0.1585 'International Tables Vol C Tables 4.2.6.8 and 6.1.1.4'
Cu Cu 0.3201 1.2651 'International Tables Vol C Tables 4.2.6.8 and 6.1.1.4'

loop_
_geom_angle_atom_site_label_1
_geom_angle_atom_site_label_2
_geom_angle_atom_site_label_3
_geom_angle
_geom_angle_site_symmetry_1
_geom_angle_site_symmetry_3
O2 Cu1 O1 176.75(10) . .
O2 Cu1 O3 87.12(11) . .
O1 Cu1 O3 89.94(11) . .
O2 Cu1 O1A 92.59(10) . .
O1 Cu1 O1A 90.35(10) . .
O3 Cu1 O1A 179.69(11) . .
O2 Cu1 O2A 93.80(10) . .
O1 Cu1 O2A 88.22(10) . .
O3 Cu1 O2A 103.17(10) . .
O1A Cu1 O2A 76.75(9) . .
O4 Cl1 O5 109.2(2) . .
O4 Cl1 O7 109.4(2) . .
O5 Cl1 O7 110.61(19) . .
O4 Cl1 O6 107.6(2) . .
O5 Cl1 O6 111.1(3) . .
O7 Cl1 O6 109.0(2) . .
O11 Cl2 O8 108.9(2) . .
O11 Cl2 O10 109.72(18) . .
O8 Cl2 O10 110.15(19) . .
O11 Cl2 O9 108.81(19) . .
O8 Cl2 O9 109.96(18) . .
O10 Cl2 O9 109.28(17) . .
C12A O1A C1A 112.5(3) . .
C12A O1A Cu1 115.3(2) . .
C1A O1A Cu1 114.9(2) . .
C3A O2A C2A 111.4(3) . .
C3A O2A Cu1 131.5(2) . .
C2A O2A Cu1 103.16(18) . .
C4A O3A C5A 110.3(3) . .
C6A O4A C7A 113.4(3) . .
C8A O5A C9A 101.1(5) . .
C8A O5A C9C 131.8(6) . .
C9A O5A C9C 35.5(5) . .
C10C O6A C11A 126.9(6) . .
C10C O6A C10A 37.5(5) . .
C11A O6A C10A 104.7(4) . .
O1A C1A C2A 106.5(3) . .
O2A C2A C1A 109.2(3) . .
O2A C3A C4A 110.8(3) . .
O3A C4A C3A 110.3(3) . .
O3A C5A C6A 109.2(3) . .
O4A C6A C5A 107.2(3) . .
O4A C7A C8A 107.7(4) . .
O5A C8A C7A 107.6(3) . .
O5A C9A C10A 104.5(6) . .
C9A C10A O6A 108.1(6) . .
O6A C11A C12A 109.8(3) . .
O1A C12A C11A 106.7(3) . .
C1B O1B C6B 111.7(3) . 3_656
C2B O2B C3B 113.9(3) . .
C5B O3B C4B 114.7(3) . .
O1B C1B C2B 108.5(3) . .
O2B C2B C1B 108.4(3) . .
O2B C3B C4B 113.0(3) . .
O3B C4B C3B 112.4(3) . .
O3B C5B C6B 108.7(3) . .
O1B C6B C5B 108.1(3) 3_656 .
C10C C9C O5A 103.2(9) . .
O6A C10C C9C 110.1(10) . .

loop_
_geom_bond_atom_site_label_1
_geom_bond_atom_site_label_2
_geom_bond_distance
_geom_bond_site_symmetry_2
Cu1 O2 1.924(3) .
Cu1 O1 1.956(2) .
Cu1 O3 1.963(3) .
Cu1 O1A 2.038(3) .
Cu1 O2A 2.397(2) .
Cl1 O4 1.430(3) .
Cl1 O5 1.434(3) .
Cl1 O7 1.440(3) .
Cl1 O6 1.448(4) .
Cl2 O11 1.438(3) .
Cl2 O8 1.440(3) .
Cl2 O10 1.440(3) .
Cl2 O9 1.443(3) .
O1A C12A 1.449(4) .
O1A C1A 1.452(4) .
O2A C3A 1.440(4) .
O2A C2A 1.450(4) .
O3A C4A 1.430(5) .
O3A C5A 1.434(5) .
O4A C6A 1.425(5) .
O4A C7A 1.429(5) .
O5A C8A 1.438(7) .
O5A C9A 1.446(6) .
O5A C9C 1.615(11) .
O6A C10C 1.344(11) .
O6A C11A 1.429(4) .
O6A C10A 1.514(8) .
C1A C2A 1.498(5) .
C3A C4A 1.502(5) .
C5A C6A 1.497(6) .
C7A C8A 1.466(7) .
C9A C10A 1.489(12) .
C11A C12A 1.507(5) .
O1B C1B 1.439(4) .
O1B C6B 1.440(4) 3_656
O2B C2B 1.421(5) .
O2B C3B 1.445(5) .
O3B C5B 1.428(5) .
O3B C4B 1.440(4) .
C1B C2B 1.505(6) .
C3B C4B 1.497(6) .
C5B C6B 1.499(5) .
C6B O1B 1.440(4) 3_656
C9C C10C 1.51(2) .

loop_
_geom_torsion_atom_site_label_1
_geom_torsion_atom_site_label_2
_geom_torsion_atom_site_label_3
_geom_torsion_atom_site_label_4
_geom_torsion
_geom_torsion_site_symmetry_1
_geom_torsion_site_symmetry_4
O2 Cu1 O1A C12A -114.6(2) . .
O1 Cu1 O1A C12A 64.0(2) . .
O3 Cu1 O1A C12A -133(17) . .
O2A Cu1 O1A C12A 152.1(2) . .
O2 Cu1 O1A C1A 112.1(2) . .
O1 Cu1 O1A C1A -69.3(3) . .
O3 Cu1 O1A C1A 94(17) . .
O2A Cu1 O1A C1A 18.8(2) . .
O2 Cu1 O2A C3A 146.9(3) . .
O1 Cu1 O2A C3A -30.5(3) . .
O3 Cu1 O2A C3A 59.0(3) . .
O1A Cu1 O2A C3A -121.3(3) . .
O2 Cu1 O2A C2A -78.1(2) . .
O1 Cu1 O2A C2A 104.4(2) . .
O3 Cu1 O2A C2A -166.0(2) . .
O1A Cu1 O2A C2A 13.7(2) . .
C12A O1A C1A C2A 177.3(3) . .
Cu1 O1A C1A C2A -48.1(4) . .
C3A O2A C2A C1A 103.0(3) . .
Cu1 O2A C2A C1A -42.4(3) . .
O1A C1A C2A O2A 60.9(4) . .
C2A O2A C3A C4A -179.0(3) . .
Cu1 O2A C3A C4A -46.7(4) . .
C5A O3A C4A C3A 178.5(3) . .
O2A C3A C4A O3A 76.6(4) . .
C4A O3A C5A C6A 175.4(3) . .
C7A O4A C6A C5A -166.2(3) . .
O3A C5A C6A O4A -58.0(4) . .
C6A O4A C7A C8A -178.7(4) . .
C9A O5A C8A C7A 178.3(4) . .
C9C O5A C8A C7A 157.9(7) . .
O4A C7A C8A O5A 57.9(4) . .
C8A O5A C9A C10A 170.5(5) . .
C9C O5A C9A C10A -36.1(9) . .
O5A C9A C10A O6A -81.4(7) . .
C10C O6A C10A C9A -43.9(8) . .
C11A O6A C10A C9A -176.4(5) . .
C10C O6A C11A C12A -133.2(8) . .
C10A O6A C11A C12A -99.1(4) . .
C1A O1A C12A C11A -174.3(3) . .
Cu1 O1A C12A C11A 51.2(3) . .
O6A C11A C12A O1A -61.1(4) . .
C6B O1B C1B C2B 168.9(3) 3_656 .
C3B O2B C2B C1B -176.9(3) . .
O1B C1B C2B O2B -68.2(4) . .
C2B O2B C3B C4B -77.4(4) . .
C5B O3B C4B C3B -81.5(4) . .
O2B C3B C4B O3B -59.8(5) . .
C4B O3B C5B C6B -169.1(3) . .
O3B C5B C6B O1B -66.2(4) . 3_656
C8A O5A C9C C10C 84.1(10) . .
C9A O5A C9C C10C 47.9(9) . .
C11A O6A C10C C9C 92.4(9) . .
C10A O6A C10C C9C 29.4(8) . .
O5A C9C C10C O6A 79.2(12) . .
